data_1526676
loop_
_publ_author_name
'Klevtsova, R.F.'
'Klevtsov, P.V.'
'Vinokurov, V.A.'

_publ_section_title
;
 Crystal structure and thermal stability of cesium praseodymium molybdate,
 Cs Pr (Mo O4)2
;
_journal_name_full Kristallografiya
_journal_page_first 284
_journal_page_last 288
_journal_volume 17
_journal_year 1972
_chemical_formula_sum 'Cs Mo2 O8 Pr'
_chemical_name_systematic 'Cs Pr (Mo O4)2'
_space_group_IT_number 49
_symmetry_space_group_name_Hall '-P 2 2c'
_symmetry_space_group_name_H-M 'P c c m'
_cell_angle_alpha 90
_cell_angle_beta 90
_cell_angle_gamma 90
_cell_formula_units_Z 2
_cell_length_a 9.56
_cell_length_b 5.14
_cell_length_c 8.26
_cell_volume 405.883
_citation_journal_id_ASTM KRISAJ
_cod_data_source_file Klevtsova_KRISAJ_1972_1602.cif
_cod_data_source_block Cs1Mo2O8Pr1
_cod_original_cell_volume 405.8832
_cod_original_formula_sum 'Cs1 Mo2 O8 Pr1'
_cod_database_code 1526676

loop_
_symmetry_equiv_pos_as_xyz
x,y,z
-x,-y,z
x,-y,-z+1/2
-x,y,-z+1/2
-x,-y,-z
x,y,-z
-x,y,z-1/2
x,-y,z-1/2

loop_
_atom_site_label
_atom_site_type_symbol
_atom_site_fract_x
_atom_site_fract_y
_atom_site_fract_z
_atom_site_occupancy
_atom_site_U_iso_or_equiv
Cs1 Cs+1 0.5 0 0.25 1 0.0
Pr1 Pr+3 0 0 0.25 1 0.0
O1 O-2 0.1943 0.7383 0.1714 1 0.0
O2 O-2 0.0697 0.258 0 1 0.0
O3 O-2 0.3693 0.3652 0 1 0.0
Mo1 Mo+6 0.2004 0.5184 0 1 0.0
